data_4300877
loop_
_publ_author_name
'Emma Gallo'
'Alessandro Caselli'
'Fabio Ragaini'
'Simone Fantauzzi'
'Norberto Masciocchi'
'Angelo Sironi'
'Sergio Cenini'

_publ_section_title
;

Structural Determination of Ruthenium-Porphyrin Complexes Relevant to

Catalytic Epoxidation of Olefins

;
_journal_name_full 'Inorganic Chemistry'
_journal_page_first 2039
_journal_page_last 2049
_journal_paper_doi 10.1021/ic048587w
_journal_volume 44
_journal_year 2005
_chemical_formula_sum 'C24 H20 N2 O Ru0.5 S'
_chemical_formula_weight 435.01
_chemical_name_systematic
;

 ?

;
_space_group_IT_number 12
_symmetry_cell_setting monoclinic
_symmetry_space_group_name_Hall '-I 2y'
_symmetry_space_group_name_H-M 'I 1 2/m 1'
_atom_sites_solution_hydrogens geom
_atom_sites_solution_primary direct
_atom_sites_solution_secondary difmap
_audit_creation_method SHELXL-97
_cell_angle_alpha 90.00
_cell_angle_beta 91.12(2)
_cell_angle_gamma 90.00
_cell_formula_units_Z 4
_cell_length_a 14.629(2)
_cell_length_b 9.3560(10)
_cell_length_c 14.465(2)
_cell_measurement_temperature 293(2)
_cell_volume 1979.4(4)
_computing_structure_refinement 'SHELXL-97 (Sheldrick, 1997)'
_diffrn_ambient_temperature 293(2)
_diffrn_measured_fraction_theta_full 0.939
_diffrn_measured_fraction_theta_max 0.939
_diffrn_radiation_monochromator graphite
_diffrn_radiation_source 'fine-focus sealed tube'
_diffrn_radiation_type MoK\a
_diffrn_radiation_wavelength 0.71069
_diffrn_reflns_av_R_equivalents 0.0292
_diffrn_reflns_av_sigmaI/netI 0.0210
_diffrn_reflns_limit_h_max 19
_diffrn_reflns_limit_h_min -19
_diffrn_reflns_limit_k_max 12
_diffrn_reflns_limit_k_min -12
_diffrn_reflns_limit_l_max 19
_diffrn_reflns_limit_l_min -19
_diffrn_reflns_number 13697
_diffrn_reflns_theta_full 29.05
_diffrn_reflns_theta_max 29.05
_diffrn_reflns_theta_min 1.96
_exptl_absorpt_coefficient_mu 0.548
_exptl_absorpt_correction_type none
_exptl_crystal_density_diffrn 1.460
_exptl_crystal_density_method 'not measured'
_exptl_crystal_F_000 896
_refine_diff_density_max 1.431
_refine_diff_density_min -0.465
_refine_diff_density_rms 0.090
_refine_ls_extinction_method none
_refine_ls_goodness_of_fit_ref 1.099
_refine_ls_hydrogen_treatment mixed
_refine_ls_matrix_type full
_refine_ls_number_parameters 205
_refine_ls_number_reflns 2635
_refine_ls_number_restraints 0
_refine_ls_restrained_S_all 1.099
_refine_ls_R_factor_all 0.0359
_refine_ls_R_factor_gt 0.0356
_refine_ls_shift/su_max 0.014
_refine_ls_shift/su_mean 0.002
_refine_ls_structure_factor_coef Fsqd
_refine_ls_weighting_details 'calc w=1/[\s^2^(Fo^2^)+(0.0594P)^2^+1.8730P] where P=(Fo^2^+2Fc^2^)/3'
_refine_ls_weighting_scheme calc
_refine_ls_wR_factor_gt 0.0936
_refine_ls_wR_factor_ref 0.0938
_reflns_number_gt 2603
_reflns_number_total 2635
_reflns_threshold_expression >2sigma(I)
_cod_data_source_file ic048587wsi20041008_102803.cif
_cod_data_source_block RuTPPDMSO
_cod_original_formula_sum 'C24 H20 N2 O Ru0.50 S'
_cod_database_code 4300877

loop_
_symmetry_equiv_pos_as_xyz
'x, y, z'
'-x, y, -z'
'x+1/2, y+1/2, z+1/2'
'-x+1/2, y+1/2, -z+1/2'
'-x, -y, -z'
'x, -y, z'
'-x+1/2, -y+1/2, -z+1/2'
'x+1/2, -y+1/2, z+1/2'

loop_
_atom_site_label
_atom_site_type_symbol
_atom_site_fract_x
_atom_site_fract_y
_atom_site_fract_z
_atom_site_U_iso_or_equiv
_atom_site_adp_type
_atom_site_occupancy
_atom_site_symmetry_multiplicity
_atom_site_calc_flag
_atom_site_refinement_flags
_atom_site_disorder_assembly
_atom_site_disorder_group
C1 C 0.00590(18) 0.0000 -0.21267(17) 0.0303(5) Uani 1 2 d S . .
C2 C 0.0700(2) 0.0000 -0.28718(19) 0.0377(6) Uani 1 2 d S . .
H2 H 0.0555 0.0000 -0.3501 0.045 Uiso 1 2 calc SR . .
C3 C 0.1545(2) 0.0000 -0.24908(19) 0.0385(6) Uani 1 2 d S . .
H3 H 0.2090 0.0000 -0.2811 0.046 Uiso 1 2 calc SR . .
C4 C 0.14587(18) 0.0000 -0.15024(18) 0.0324(5) Uani 1 2 d S . .
C5 C 0.21831(18) 0.0000 -0.08600(18) 0.0323(5) Uani 1 2 d S . .
C6 C 0.21010(17) 0.0000 0.01006(19) 0.0319(5) Uani 1 2 d S . .
C7 C 0.28476(19) 0.0000 0.0754(2) 0.0406(6) Uani 1 2 d S . .
H7 H 0.3466 0.0000 0.0617 0.049 Uiso 1 2 calc SR . .
C8 C 0.2489(2) 0.0000 0.1609(2) 0.0412(6) Uani 1 2 d S . .
H8 H 0.2817 0.0000 0.2167 0.049 Uiso 1 2 calc SR . .
C9 C 0.15168(18) 0.0000 0.15013(18) 0.0323(5) Uani 1 2 d S . .
C10 C 0.08924(18) 0.0000 0.22270(17) 0.0314(5) Uani 1 2 d S . .
C11 C 0.12891(19) 0.0000 0.31864(18) 0.0347(5) Uani 1 2 d S . .
C12 C 0.1810(3) 0.1184(5) 0.3484(3) 0.0417(10) Uani 0.50 1 d P . .
H12 H 0.1885 0.1962 0.3093 0.050 Uiso 0.50 1 calc PR . .
C13 C 0.2212(4) 0.1191(6) 0.4363(4) 0.0530(13) Uani 0.50 1 d P . .
H13 H 0.2566 0.1962 0.4562 0.064 Uiso 0.50 1 calc PR . .
C14 C 0.2073(3) 0.0000 0.4949(2) 0.0603(10) Uani 1 2 d S . .
H14 H 0.2357 -0.0033 0.5529 0.072 Uiso 1 2 calc SR . .
C15 C 0.1545(5) -0.1053(7) 0.4674(4) 0.0623(15) Uani 0.50 1 d P . .
H15 H 0.1427 -0.1796 0.5081 0.075 Uiso 0.50 1 calc PR . .
C16 C 0.1155(4) -0.1089(5) 0.3785(3) 0.0483(11) Uani 0.50 1 d P . .
H16 H 0.0800 -0.1868 0.3603 0.058 Uiso 0.50 1 calc PR . .
C21 C 0.31312(18) 0.0000 -0.12377(19) 0.0346(5) Uani 1 2 d S . .
C22 C 0.3418(3) -0.1120(5) -0.1745(4) 0.0436(10) Uani 0.50 1 d P . .
H22 H 0.3025 -0.1886 -0.1855 0.052 Uiso 0.50 1 calc PR . .
C23 C 0.4295(4) -0.1147(6) -0.2108(4) 0.0535(13) Uani 0.50 1 d P . .
H23 H 0.4484 -0.1919 -0.2461 0.064 Uiso 0.50 1 calc PR . .
C24 C 0.4887(2) 0.0000 -0.1934(3) 0.0552(9) Uani 1 2 d S . .
H24 H 0.5471 -0.0003 -0.2176 0.066 Uiso 1 2 calc SR . .
C25 C 0.4614(4) 0.1093(6) -0.1425(5) 0.0580(14) Uani 0.50 1 d P . .
H25 H 0.5017 0.1840 -0.1298 0.070 Uiso 0.50 1 calc PR . .
C26 C 0.3731(3) 0.1143(5) -0.1075(4) 0.0490(12) Uani 0.50 1 d P . .
H26 H 0.3543 0.1930 -0.0736 0.059 Uiso 0.50 1 calc PR . .
N1 N 0.05386(15) 0.0000 -0.12927(15) 0.0293(4) Uani 1 2 d S . .
N2 N 0.12907(15) 0.0000 0.05714(16) 0.0322(5) Uani 1 2 d S . .
S S 0.0000 -0.24733(8) 0.0000 0.03905(17) Uani 1 2 d S . .
O O -0.0753(3) -0.3255(4) 0.0292(4) 0.0733(13) Uani 0.50 1 d P . .
C1S C 0.0954(4) -0.3134(6) 0.0802(5) 0.0634(15) Uani 0.50 1 d P . .
C2S C 0.0443(10) -0.3187(7) -0.1025(5) 0.119(4) Uani 0.50 1 d P . .
Ru Ru 0.0000 0.0000 0.0000 0.02457(11) Uani 1 4 d S . .

loop_
_atom_site_aniso_label
_atom_site_aniso_U_11
_atom_site_aniso_U_22
_atom_site_aniso_U_33
_atom_site_aniso_U_23
_atom_site_aniso_U_13
_atom_site_aniso_U_12
C1 0.0321(12) 0.0344(12) 0.0246(11) 0.000 0.0028(9) 0.000
C2 0.0363(13) 0.0500(16) 0.0269(12) 0.000 0.0047(10) 0.000
C3 0.0345(13) 0.0542(17) 0.0272(12) 0.000 0.0068(10) 0.000
C4 0.0297(12) 0.0407(14) 0.0270(12) 0.000 0.0060(9) 0.000
C5 0.0276(11) 0.0380(13) 0.0313(12) 0.000 0.0047(9) 0.000
C6 0.0263(11) 0.0381(13) 0.0314(12) 0.000 0.0012(9) 0.000
C7 0.0272(12) 0.0593(18) 0.0353(14) 0.000 0.0001(10) 0.000
C8 0.0297(13) 0.0606(19) 0.0332(14) 0.000 -0.0029(10) 0.000
C9 0.0287(12) 0.0395(13) 0.0285(12) 0.000 -0.0006(9) 0.000
C10 0.0330(12) 0.0357(13) 0.0254(11) 0.000 -0.0009(9) 0.000
C11 0.0324(12) 0.0452(15) 0.0266(12) 0.000 0.0000(9) 0.000
C12 0.043(2) 0.048(3) 0.035(2) -0.0048(16) -0.0006(18) -0.0039(17)
C13 0.044(3) 0.071(4) 0.044(3) -0.022(2) -0.007(2) 0.002(2)
C14 0.058(2) 0.092(3) 0.0306(15) 0.000 -0.0086(14) 0.000
C15 0.078(4) 0.075(4) 0.034(2) 0.014(2) -0.005(2) 0.014(3)
C16 0.057(3) 0.050(3) 0.037(2) 0.0057(18) -0.004(2) -0.003(2)
C21 0.0269(12) 0.0447(15) 0.0323(13) 0.000 0.0052(9) 0.000
C22 0.037(2) 0.045(2) 0.049(3) 0.0007(18) 0.0069(19) 0.0022(16)
C23 0.043(3) 0.059(3) 0.060(3) 0.001(2) 0.016(2) 0.018(2)
C24 0.0294(14) 0.083(3) 0.0532(19) 0.000 0.0110(13) 0.000
C25 0.034(2) 0.076(4) 0.064(3) 0.003(3) 0.009(2) -0.016(2)
C26 0.039(2) 0.052(3) 0.057(3) -0.009(2) 0.014(2) -0.0076(18)
N1 0.0267(10) 0.0345(11) 0.0268(10) 0.000 0.0000(8) 0.000
N2 0.0285(10) 0.0420(12) 0.0264(10) 0.000 0.0032(8) 0.000
S 0.0493(4) 0.0298(3) 0.0382(4) 0.000 0.0052(3) 0.000
O 0.046(2) 0.0406(19) 0.133(4) 0.018(2) 0.008(2) -0.0129(16)
C1S 0.058(3) 0.042(3) 0.090(4) 0.008(3) -0.018(3) 0.006(2)
C2S 0.268(13) 0.041(3) 0.049(3) -0.013(3) 0.045(6) 0.007(5)
Ru 0.02313(15) 0.02813(16) 0.02250(15) 0.000 0.00193(9) 0.000

loop_
_atom_type_symbol
_atom_type_description
_atom_type_scat_dispersion_real
_atom_type_scat_dispersion_imag
_atom_type_scat_source
C C 0.0033 0.0016 'International Tables Vol C Tables 4.2.6.8 and 6.1.1.4'
H H 0.0000 0.0000 'International Tables Vol C Tables 4.2.6.8 and 6.1.1.4'
N N 0.0061 0.0033 'International Tables Vol C Tables 4.2.6.8 and 6.1.1.4'
O O 0.0106 0.0060 'International Tables Vol C Tables 4.2.6.8 and 6.1.1.4'
S S 0.1246 0.1234 'International Tables Vol C Tables 4.2.6.8 and 6.1.1.4'
Ru Ru -1.2594 0.8363 'International Tables Vol C Tables 4.2.6.8 and 6.1.1.4'

loop_
_geom_angle_atom_site_label_1
_geom_angle_atom_site_label_2
_geom_angle_atom_site_label_3
_geom_angle
_geom_angle_site_symmetry_1
_geom_angle_site_symmetry_3
_geom_angle_publ_flag
N1 C1 C10 125.3(2) . 5 ?
N1 C1 C2 109.0(2) . . ?
C10 C1 C2 125.7(2) 5 . ?
C3 C2 C1 107.4(2) . . ?
C2 C3 C4 108.1(2) . . ?
N1 C4 C5 125.6(2) . . ?
N1 C4 C3 108.8(2) . . ?
C5 C4 C3 125.6(2) . . ?
C4 C5 C6 125.7(2) . . ?
C4 C5 C21 116.9(2) . . ?
C6 C5 C21 117.4(2) . . ?
N2 C6 C5 125.6(2) . . ?
N2 C6 C7 109.0(2) . . ?
C5 C6 C7 125.3(2) . . ?
C8 C7 C6 107.4(2) . . ?
C7 C8 C9 107.6(2) . . ?
N2 C9 C10 125.6(2) . . ?
N2 C9 C8 109.0(2) . . ?
C10 C9 C8 125.4(3) . . ?
C1 C10 C9 125.7(2) 5 . ?
C1 C10 C11 117.7(2) 5 . ?
C9 C10 C11 116.6(2) . . ?
C16 C11 C12 118.7(3) . . ?
C16 C11 C10 122.4(3) . . ?
C12 C11 C10 118.9(2) . . ?
C13 C12 C11 120.1(4) . . ?
C12 C13 C14 118.6(4) . . ?
C15 C14 C13 120.1(4) . . ?
C14 C15 C16 121.7(5) . . ?
C11 C16 C15 120.6(5) . . ?
C22 C21 C26 118.9(3) . . ?
C22 C21 C5 119.8(2) . . ?
C26 C21 C5 121.3(2) . . ?
C21 C22 C23 121.0(4) . . ?
C22 C23 C24 119.3(4) . . ?
C25 C24 C23 119.9(4) . . ?
C24 C25 C26 121.1(5) . . ?
C25 C26 C21 119.7(4) . . ?
C1 N1 C4 106.7(2) . . ?
C1 N1 Ru 126.86(18) . . ?
C4 N1 Ru 126.44(18) . . ?
C6 N2 C9 106.8(2) . . ?
C6 N2 Ru 126.58(18) . . ?
C9 N2 Ru 126.58(18) . . ?
O S O 116.8(4) 2 . ?
O S C2S 111.2(4) 2 2 ?
O S C2S 40.6(4) . 2 ?
O S C2S 40.6(4) 2 . ?
O S C2S 111.2(4) . . ?
C2S S C2S 135.5(5) 2 . ?
O S C1S 102.7(3) 2 2 ?
O S C1S 55.9(3) . 2 ?
C2S S C1S 96.5(5) 2 2 ?
C2S S C1S 68.9(5) . 2 ?
O S C1S 55.9(3) 2 . ?
O S C1S 102.7(3) . . ?
C2S S C1S 68.9(5) 2 . ?
C2S S C1S 96.5(5) . . ?
C1S S C1S 142.1(4) 2 . ?
O S Ru 121.62(19) 2 . ?
O S Ru 121.62(19) . . ?
C2S S Ru 112.3(2) 2 . ?
C2S S Ru 112.3(2) . . ?
C1S S Ru 108.97(18) 2 . ?
C1S S Ru 108.97(18) . . ?
C2S O S 87.1(6) 2 . ?
C2S O C1S 165.3(7) 2 2 ?
S O C1S 78.2(3) . 2 ?
O C1S S 45.9(2) 2 . ?
O C2S S 52.3(3) 2 . ?
N1 Ru N1 180.00(12) 5 . ?
N1 Ru N2 89.98(9) 5 . ?
N1 Ru N2 90.02(9) . . ?
N1 Ru N2 90.02(9) 5 5 ?
N1 Ru N2 89.98(9) . 5 ?
N2 Ru N2 180.00(13) . 5 ?
N1 Ru S 90.0 5 . ?
N1 Ru S 90.0 . . ?
N2 Ru S 90.0 . . ?
N2 Ru S 90.0 5 . ?
N1 Ru S 90.0 5 5 ?
N1 Ru S 90.0 . 5 ?
N2 Ru S 90.0 . 5 ?
N2 Ru S 90.0 5 5 ?
S Ru S 180.0 . 5 ?

loop_
_geom_bond_atom_site_label_1
_geom_bond_atom_site_label_2
_geom_bond_distance
_geom_bond_site_symmetry_2
_geom_bond_publ_flag
C1 N1 1.384(3) . ?
C1 C10 1.397(4) 5 ?
C1 C2 1.442(4) . ?
C2 C3 1.343(4) . ?
C3 C4 1.438(4) . ?
C4 N1 1.385(3) . ?
C4 C5 1.396(4) . ?
C5 C6 1.397(4) . ?
C5 C21 1.501(3) . ?
C6 N2 1.379(3) . ?
C6 C7 1.431(4) . ?
C7 C8 1.353(4) . ?
C8 C9 1.428(4) . ?
C9 N2 1.379(3) . ?
C9 C10 1.405(4) . ?
C10 C1 1.397(4) 5 ?
C10 C11 1.494(3) . ?
C11 C16 1.354(5) . ?
C11 C12 1.407(5) . ?
C12 C13 1.390(7) . ?
C13 C14 1.417(6) . ?
C14 C15 1.308(7) . ?
C15 C16 1.397(7) . ?
C21 C22 1.351(5) . ?
C21 C26 1.400(5) . ?
C22 C23 1.395(7) . ?
C23 C24 1.398(6) . ?
C24 C25 1.327(7) . ?
C25 C26 1.397(7) . ?
N1 Ru 2.043(2) . ?
N2 Ru 2.046(2) . ?
S O 1.394(4) 2 ?
S O 1.394(4) . ?
S C2S 1.761(7) 2 ?
S C2S 1.761(7) . ?
S C1S 1.900(5) 2 ?
S C1S 1.900(5) . ?
S Ru 2.3140(7) . ?
O C2S 1.148(10) 2 ?
O C1S 1.607(9) 2 ?
C1S O 1.607(9) 2 ?
C2S O 1.148(10) 2 ?
Ru N1 2.043(2) 5 ?
Ru N2 2.046(2) 5 ?
Ru S 2.3140(7) 5 ?
